data_4318980
loop_
_publ_author_name
'Karl M. Kadish'
'Min Lin'
'Eric Van Caemelbecke'
'Guido De Stefano'
'Craig J. Medforth'
'Daniel J. Nurco'
'Nora Y. Nelson'
'B\'en\'edicte Krattinger'
'Cinzia M. Muzzi'
'Laurent Jaquinod'
'Yang Xu'
'David C. Shyr'
'Kevin M. Smith'
'John A. Shelnutt'

_publ_section_title
;
 Influence of Electronic and Structural Effects on the Oxidative Behavior
 of Nickel Porphyrins
;
_journal_name_full 'Inorganic Chemistry'
_journal_page_first 6673
_journal_page_last 6687
_journal_paper_doi 10.1021/ic0200702
_journal_volume 41
_journal_year 2002
_chemical_formula_moiety 'C60 H40 F20 N4 Ni, 4(H2 O)'
_chemical_formula_sum 'C60 H48 F20 N4 Ni O4'
_chemical_formula_weight 1327.73
_chemical_name_common 'compound 15'
_chemical_name_systematic
;
   Ni(II) 5,10,15,20-tetra(pentafluorophenyl)-2,3,7,8,12,13,17,18-
octaethylporphyrin
;
_space_group_IT_number 5
_symmetry_cell_setting monoclinic
_symmetry_space_group_name_Hall 'C 2y'
_symmetry_space_group_name_H-M 'C 1 2 1'
_atom_sites_solution_hydrogens geom
_atom_sites_solution_primary direct
_atom_sites_solution_secondary difmap
_audit_creation_method SHELXL-97
_cell_angle_alpha 90.00
_cell_angle_beta 108.57(3)
_cell_angle_gamma 90.00
_cell_formula_units_Z 2
_cell_length_a 25.945(5)
_cell_length_b 8.2758(17)
_cell_length_c 14.357(3)
_cell_measurement_reflns_used 40
_cell_measurement_temperature 130(2)
_cell_measurement_theta_max 20
_cell_measurement_theta_min 15
_cell_volume 2922.2(11)
_computing_cell_refinement 'Siemens P3'
_computing_data_collection 'Siemens P3'
_computing_data_reduction 'Siemens XDISK'
_computing_molecular_graphics 'SHELXTL 5.1 (Sheldrick, 1994)'
_computing_publication_material 'SHELXL-97 (Sheldrick, 1997)'
_computing_structure_refinement 'SHELXL-97 (Sheldrick, 1997)'
_computing_structure_solution 'SHELXS-97 (Sheldrick, 1990)'
_diffrn_ambient_temperature 130(2)
_diffrn_measured_fraction_theta_full 0.997
_diffrn_measured_fraction_theta_max 0.997
_diffrn_measurement_device_type 'Siemens P3'
_diffrn_measurement_method \w
_diffrn_radiation_monochromator graphite
_diffrn_radiation_source 'normal-focus sealed tube'
_diffrn_radiation_type MoK\a
_diffrn_radiation_wavelength 0.71073
_diffrn_reflns_av_R_equivalents 0.0191
_diffrn_reflns_av_sigmaI/netI 0.0639
_diffrn_reflns_limit_h_max 33
_diffrn_reflns_limit_h_min 0
_diffrn_reflns_limit_k_max 10
_diffrn_reflns_limit_k_min 0
_diffrn_reflns_limit_l_max 17
_diffrn_reflns_limit_l_min -18
_diffrn_reflns_number 3654
_diffrn_reflns_theta_full 27.50
_diffrn_reflns_theta_max 27.50
_diffrn_reflns_theta_min 1.50
_diffrn_standards_decay_% <0.1
_diffrn_standards_interval_count 198
_diffrn_standards_number 2
_exptl_absorpt_coefficient_mu 0.447
_exptl_absorpt_correction_T_max 0.956
_exptl_absorpt_correction_T_min 0.821
_exptl_absorpt_correction_type empirical
_exptl_absorpt_process_details
;
   XABS2, an empirical absorption program.
   S.R. Parkin, B. Moezzi, and H. Hope, J. Appl. Crystallogr., 1995, V.
58, p. 53.
;
_exptl_crystal_colour purple
_exptl_crystal_density_diffrn 1.509
_exptl_crystal_density_method 'not measured'
_exptl_crystal_description parallelepiped
_exptl_crystal_F_000 1352
_exptl_crystal_size_max 0.46
_exptl_crystal_size_mid 0.22
_exptl_crystal_size_min 0.10
_refine_diff_density_max 1.140
_refine_diff_density_min -0.426
_refine_diff_density_rms 0.120
_refine_ls_abs_structure_details 'Flack H D (1983), Acta Cryst. A39, 876-881'
_refine_ls_abs_structure_Flack 0.08(6)
_refine_ls_extinction_method none
_refine_ls_goodness_of_fit_ref 1.199
_refine_ls_hydrogen_treatment mixed
_refine_ls_matrix_type full
_refine_ls_number_parameters 407
_refine_ls_number_reflns 3590
_refine_ls_number_restraints 1
_refine_ls_restrained_S_all 1.199
_refine_ls_R_factor_all 0.0779
_refine_ls_R_factor_gt 0.0630
_refine_ls_shift/su_max 0.001
_refine_ls_shift/su_mean 0.001
_refine_ls_structure_factor_coef Fsqd
_refine_ls_weighting_details 'calc w=1/[\s^2^(Fo^2^)+(0.0838P)^2^+3.2728P] where P=(Fo^2^+2Fc^2^)/3'
_refine_ls_weighting_scheme calc
_refine_ls_wR_factor_gt 0.1612
_refine_ls_wR_factor_ref 0.1741
_reflns_number_gt 3075
_reflns_number_total 3590
_reflns_threshold_expression I>2\s(I)
_cod_data_source_file ic0200702_3.cif
_cod_data_source_block rgk82
_cod_original_cell_volume 2922.2(10)
_cod_original_sg_symbol_H-M 'C 2'
_cod_database_code 4318980

loop_
_symmetry_equiv_pos_as_xyz
'x, y, z'
'-x, y, -z'
'x+1/2, y+1/2, z'
'-x+1/2, y+1/2, -z'

loop_
_atom_site_label
_atom_site_type_symbol
_atom_site_fract_x
_atom_site_fract_y
_atom_site_fract_z
_atom_site_U_iso_or_equiv
_atom_site_adp_type
_atom_site_occupancy
_atom_site_symmetry_multiplicity
_atom_site_calc_flag
_atom_site_refinement_flags
_atom_site_disorder_assembly
_atom_site_disorder_group
Ni1 Ni 0.5000 0.4986(2) 0.5000 0.0150(3) Uani 1 2 d S . .
F1 F 0.28948(16) 0.7136(6) 0.3274(3) 0.0308(10) Uani 1 1 d . . .
F2 F 0.19553(17) 0.7256(7) 0.1773(3) 0.0403(12) Uani 1 1 d . . .
F3 F 0.17680(14) 0.5156(8) 0.0261(3) 0.0415(12) Uani 1 1 d . . .
F4 F 0.25458(18) 0.2966(6) 0.0220(3) 0.0380(11) Uani 1 1 d . . .
F5 F 0.35064(16) 0.2914(5) 0.1683(3) 0.0284(9) Uani 1 1 d . . .
F6 F 0.47560(18) 0.2655(6) 0.8323(3) 0.0354(10) Uani 1 1 d . . .
F7 F 0.4351(2) 0.2516(8) 0.9825(3) 0.0558(15) Uani 1 1 d . . .
F8 F 0.3580(2) 0.4649(9) 0.9935(3) 0.0603(19) Uani 1 1 d . . .
F9 F 0.3207(2) 0.6919(8) 0.8511(4) 0.0580(16) Uani 1 1 d . . .
F10 F 0.35810(18) 0.7004(6) 0.6959(3) 0.0394(11) Uani 1 1 d . . .
N1 N 0.47434(18) 0.5255(7) 0.3615(3) 0.0164(11) Uani 1 1 d . . .
N2 N 0.42790(18) 0.4736(7) 0.5029(3) 0.0159(11) Uani 1 1 d . . .
C1 C 0.5050(2) 0.5537(8) 0.3003(4) 0.0181(12) Uani 1 1 d . . .
C2 C 0.4723(2) 0.6358(9) 0.2107(4) 0.0197(13) Uani 1 1 d . . .
C3 C 0.4209(2) 0.6438(8) 0.2153(4) 0.0187(12) Uani 1 1 d . . .
C4 C 0.4218(2) 0.5635(8) 0.3056(4) 0.0184(12) Uani 1 1 d . . .
C5 C 0.3771(2) 0.5047(10) 0.3300(4) 0.0160(10) Uani 1 1 d . . .
C6 C 0.3819(2) 0.4427(8) 0.4237(4) 0.0173(12) Uani 1 1 d . . .
C7 C 0.3398(2) 0.3645(8) 0.4555(4) 0.0188(12) Uani 1 1 d . . .
C8 C 0.3586(2) 0.3597(8) 0.5547(4) 0.0185(12) Uani 1 1 d . . .
C9 C 0.4123(2) 0.4375(8) 0.5851(4) 0.0170(12) Uani 1 1 d . . .
C10 C 0.4421(2) 0.4923(10) 0.6779(4) 0.0180(11) Uani 1 1 d . . .
C11 C 0.4902(3) 0.7132(9) 0.1316(5) 0.0258(15) Uani 1 1 d . . .
H11A H 0.4583 0.7283 0.0721 0.031 Uiso 1 1 calc R . .
H11B H 0.5162 0.6409 0.1143 0.031 Uiso 1 1 calc R . .
C12 C 0.5176(4) 0.8786(11) 0.1648(7) 0.049(2) Uani 1 1 d . . .
H12A H 0.4915 0.9520 0.1792 0.073 Uiso 1 1 calc R . .
H12B H 0.5297 0.9244 0.1124 0.073 Uiso 1 1 calc R . .
H12C H 0.5490 0.8641 0.2241 0.073 Uiso 1 1 calc R . .
C13 C 0.3754(3) 0.7430(9) 0.1490(5) 0.0233(14) Uani 1 1 d . . .
H13A H 0.3420 0.6762 0.1266 0.028 Uiso 1 1 calc R . .
H13B H 0.3849 0.7760 0.0903 0.028 Uiso 1 1 calc R . .
C14 C 0.3641(3) 0.8934(10) 0.2010(5) 0.0341(17) Uani 1 1 d . . .
H14A H 0.3576 0.8617 0.2620 0.051 Uiso 1 1 calc R . .
H14B H 0.3319 0.9490 0.1580 0.051 Uiso 1 1 calc R . .
H14C H 0.3955 0.9660 0.2161 0.051 Uiso 1 1 calc R . .
C15 C 0.3233(2) 0.5031(10) 0.2509(4) 0.0170(10) Uani 1 1 d . . .
C16 C 0.2821(3) 0.6117(9) 0.2515(4) 0.0209(13) Uani 1 1 d . . .
C17 C 0.2328(3) 0.6185(10) 0.1763(5) 0.0272(15) Uani 1 1 d . . .
C18 C 0.2246(2) 0.5089(12) 0.0984(4) 0.0281(14) Uani 1 1 d . . .
C19 C 0.2638(3) 0.4000(10) 0.0969(4) 0.0247(14) Uani 1 1 d . . .
C20 C 0.3126(2) 0.3984(8) 0.1730(4) 0.0179(12) Uani 1 1 d . . .
C21 C 0.2877(3) 0.2854(9) 0.3928(5) 0.0232(13) Uani 1 1 d . . .
H21A H 0.2695 0.3570 0.3367 0.028 Uiso 1 1 calc R . .
H21B H 0.2630 0.2713 0.4323 0.028 Uiso 1 1 calc R . .
C22 C 0.2983(4) 0.1208(11) 0.3537(6) 0.044(2) Uani 1 1 d . . .
H22A H 0.3207 0.1353 0.3107 0.066 Uiso 1 1 calc R . .
H22B H 0.2636 0.0709 0.3165 0.066 Uiso 1 1 calc R . .
H22C H 0.3175 0.0508 0.4090 0.066 Uiso 1 1 calc R . .
C23 C 0.3311(3) 0.2714(9) 0.6178(5) 0.0236(14) Uani 1 1 d . . .
H23A H 0.2922 0.2568 0.5802 0.028 Uiso 1 1 calc R . .
H23B H 0.3335 0.3378 0.6763 0.028 Uiso 1 1 calc R . .
C24 C 0.3567(4) 0.1065(10) 0.6510(6) 0.042(2) Uani 1 1 d . . .
H24A H 0.3523 0.0378 0.5934 0.063 Uiso 1 1 calc R . .
H24B H 0.3387 0.0558 0.6941 0.063 Uiso 1 1 calc R . .
H24C H 0.3955 0.1201 0.6867 0.063 Uiso 1 1 calc R . .
C25 C 0.4179(2) 0.4830(10) 0.7593(4) 0.0209(13) Uani 1 1 d . . .
C26 C 0.4368(2) 0.3723(9) 0.8350(4) 0.0219(13) Uani 1 1 d . . .
C27 C 0.4172(3) 0.3649(11) 0.9135(5) 0.0324(17) Uani 1 1 d . . .
C28 C 0.3785(3) 0.4713(11) 0.9191(5) 0.037(2) Uani 1 1 d . . .
C29 C 0.3592(3) 0.5855(12) 0.8463(6) 0.038(2) Uani 1 1 d . . .
C30 C 0.3781(2) 0.5905(9) 0.7655(5) 0.0247(14) Uani 1 1 d . . .
O1 O 0.4418(2) 0.8959(8) 0.5002(5) 0.0438(15) Uani 1 1 d . . .
O2 O 0.4841(3) 1.1103(8) 0.3887(4) 0.0466(15) Uani 1 1 d . . .

loop_
_atom_site_aniso_label
_atom_site_aniso_U_11
_atom_site_aniso_U_22
_atom_site_aniso_U_33
_atom_site_aniso_U_23
_atom_site_aniso_U_13
_atom_site_aniso_U_12
Ni1 0.0139(5) 0.0204(6) 0.0109(5) 0.000 0.0041(3) 0.000
F1 0.033(2) 0.036(3) 0.023(2) -0.0076(18) 0.0074(16) 0.0112(19)
F2 0.025(2) 0.060(3) 0.033(2) 0.005(2) 0.0048(17) 0.022(2)
F3 0.0214(18) 0.066(3) 0.0274(19) -0.001(3) -0.0055(15) 0.003(3)
F4 0.041(2) 0.043(3) 0.023(2) -0.015(2) 0.0013(19) -0.008(2)
F5 0.031(2) 0.027(2) 0.027(2) -0.0050(18) 0.0089(16) 0.0068(18)
F6 0.038(2) 0.036(3) 0.030(2) 0.011(2) 0.0085(18) 0.009(2)
F7 0.074(4) 0.068(4) 0.025(2) 0.020(3) 0.015(2) -0.013(3)
F8 0.075(3) 0.085(5) 0.040(3) -0.025(3) 0.045(3) -0.037(3)
F9 0.042(3) 0.072(4) 0.073(4) -0.028(3) 0.036(3) 0.004(3)
F10 0.037(2) 0.038(3) 0.042(3) 0.002(2) 0.011(2) 0.016(2)
N1 0.015(2) 0.023(3) 0.012(2) 0.003(2) 0.0055(17) 0.000(2)
N2 0.014(2) 0.022(3) 0.012(2) 0.001(2) 0.0038(17) 0.000(2)
C1 0.020(3) 0.021(3) 0.016(3) 0.001(2) 0.008(2) 0.001(2)
C2 0.020(3) 0.025(3) 0.013(3) 0.002(3) 0.004(2) 0.000(3)
C3 0.020(3) 0.023(3) 0.014(3) -0.002(3) 0.007(2) 0.001(3)
C4 0.024(3) 0.017(3) 0.014(3) 0.000(2) 0.006(2) 0.003(2)
C5 0.014(2) 0.017(3) 0.015(2) -0.001(3) 0.0021(18) 0.004(3)
C6 0.016(3) 0.018(3) 0.018(3) 0.000(2) 0.006(2) -0.002(2)
C7 0.015(3) 0.022(3) 0.022(3) 0.001(3) 0.009(2) 0.004(3)
C8 0.017(3) 0.017(3) 0.021(3) -0.004(3) 0.006(2) 0.000(2)
C9 0.017(3) 0.016(3) 0.017(3) 0.004(2) 0.005(2) 0.004(2)
C10 0.018(2) 0.020(3) 0.016(2) 0.000(3) 0.0055(19) 0.008(3)
C11 0.026(3) 0.031(4) 0.022(3) 0.007(3) 0.009(3) 0.006(3)
C12 0.073(6) 0.025(4) 0.057(5) 0.005(4) 0.032(5) -0.015(4)
C13 0.024(3) 0.028(4) 0.018(3) 0.003(3) 0.007(2) 0.004(3)
C14 0.041(4) 0.026(4) 0.034(4) 0.003(3) 0.011(3) 0.012(3)
C15 0.016(2) 0.021(3) 0.012(2) -0.001(3) 0.0010(18) -0.002(3)
C16 0.024(3) 0.028(3) 0.011(3) -0.002(3) 0.007(2) 0.005(3)
C17 0.019(3) 0.040(4) 0.022(3) 0.007(3) 0.007(2) 0.008(3)
C18 0.019(3) 0.041(4) 0.019(3) 0.004(4) -0.001(2) -0.002(4)
C19 0.023(3) 0.036(4) 0.014(3) -0.007(3) 0.005(2) -0.012(3)
C20 0.021(3) 0.017(3) 0.019(3) 0.002(2) 0.010(2) 0.000(2)
C21 0.020(3) 0.026(4) 0.022(3) -0.002(3) 0.005(2) -0.006(3)
C22 0.047(5) 0.030(4) 0.044(5) -0.017(4) 0.000(4) -0.004(4)
C23 0.023(3) 0.029(4) 0.019(3) -0.002(3) 0.008(2) -0.006(3)
C24 0.071(6) 0.025(4) 0.043(5) 0.004(4) 0.035(4) 0.000(4)
C25 0.019(3) 0.028(4) 0.016(2) -0.008(3) 0.006(2) -0.004(3)
C26 0.021(3) 0.029(4) 0.016(3) -0.002(3) 0.006(2) -0.002(3)
C27 0.041(4) 0.045(5) 0.013(3) -0.002(3) 0.010(3) -0.018(4)
C28 0.046(4) 0.048(6) 0.025(3) -0.018(4) 0.025(3) -0.023(4)
C29 0.034(4) 0.048(5) 0.041(4) -0.025(4) 0.025(3) -0.012(4)
C30 0.018(3) 0.030(4) 0.027(3) -0.005(3) 0.007(2) 0.000(3)
O1 0.038(3) 0.036(3) 0.066(4) -0.004(3) 0.028(3) 0.003(3)
O2 0.070(4) 0.031(3) 0.030(3) -0.007(3) 0.003(3) -0.015(3)

loop_
_atom_type_symbol
_atom_type_description
_atom_type_scat_dispersion_real
_atom_type_scat_dispersion_imag
_atom_type_scat_source
C C 0.0033 0.0016 'International Tables Vol C Tables 4.2.6.8 and 6.1.1.4'
H H 0.0000 0.0000 'International Tables Vol C Tables 4.2.6.8 and 6.1.1.4'
N N 0.0061 0.0033 'International Tables Vol C Tables 4.2.6.8 and 6.1.1.4'
F F 0.0171 0.0103 'International Tables Vol C Tables 4.2.6.8 and 6.1.1.4'
Ni Ni 0.3393 1.1124 'International Tables Vol C Tables 4.2.6.8 and 6.1.1.4'
O O 0.0106 0.0060 'International Tables Vol C Tables 4.2.6.8 and 6.1.1.4'

loop_
_geom_angle_atom_site_label_1
_geom_angle_atom_site_label_2
_geom_angle_atom_site_label_3
_geom_angle
_geom_angle_site_symmetry_1
_geom_angle_site_symmetry_3
_geom_angle_publ_flag
N2 Ni1 N2 167.4(4) . 2_656 ?
N2 Ni1 N1 90.52(19) . 2_656 ?
N2 Ni1 N1 90.94(19) 2_656 2_656 ?
N2 Ni1 N1 90.94(19) . . ?
N2 Ni1 N1 90.52(19) 2_656 . ?
N1 Ni1 N1 166.6(4) 2_656 . ?
C1 N1 C4 104.7(5) . . ?
C1 N1 Ni1 127.3(4) . . ?
C4 N1 Ni1 126.0(4) . . ?
C6 N2 C9 104.4(5) . . ?
C6 N2 Ni1 126.9(4) . . ?
C9 N2 Ni1 126.6(4) . . ?
N1 C1 C10 121.2(5) . 2_656 ?
N1 C1 C2 110.4(5) . . ?
C10 C1 C2 128.0(5) 2_656 . ?
C3 C2 C1 106.4(5) . . ?
C3 C2 C11 124.2(6) . . ?
C1 C2 C11 129.1(5) . . ?
C2 C3 C4 106.6(5) . . ?
C2 C3 C13 125.6(6) . . ?
C4 C3 C13 127.0(5) . . ?
N1 C4 C5 121.2(5) . . ?
N1 C4 C3 110.9(5) . . ?
C5 C4 C3 127.2(5) . . ?
C4 C5 C6 122.4(5) . . ?
C4 C5 C15 117.4(5) . . ?
C6 C5 C15 120.1(5) . . ?
N2 C6 C5 120.6(5) . . ?
N2 C6 C7 111.1(5) . . ?
C5 C6 C7 127.7(5) . . ?
C8 C7 C6 106.7(5) . . ?
C8 C7 C21 124.7(6) . . ?
C6 C7 C21 128.3(5) . . ?
C7 C8 C9 106.8(5) . . ?
C7 C8 C23 124.5(6) . . ?
C9 C8 C23 128.3(5) . . ?
C10 C9 N2 121.3(6) . . ?
C10 C9 C8 127.8(5) . . ?
N2 C9 C8 110.2(5) . . ?
C9 C10 C1 122.6(5) . 2_656 ?
C9 C10 C25 119.4(5) . . ?
C1 C10 C25 118.0(5) 2_656 . ?
C2 C11 C12 111.5(6) . . ?
C2 C11 H11A 109.3 . . ?
C12 C11 H11A 109.3 . . ?
C2 C11 H11B 109.3 . . ?
C12 C11 H11B 109.3 . . ?
H11A C11 H11B 108.0 . . ?
C11 C12 H12A 109.5 . . ?
C11 C12 H12B 109.5 . . ?
H12A C12 H12B 109.5 . . ?
C11 C12 H12C 109.5 . . ?
H12A C12 H12C 109.5 . . ?
H12B C12 H12C 109.5 . . ?
C3 C13 C14 111.7(5) . . ?
C3 C13 H13A 109.3 . . ?
C14 C13 H13A 109.3 . . ?
C3 C13 H13B 109.3 . . ?
C14 C13 H13B 109.3 . . ?
H13A C13 H13B 107.9 . . ?
C13 C14 H14A 109.5 . . ?
C13 C14 H14B 109.5 . . ?
H14A C14 H14B 109.5 . . ?
C13 C14 H14C 109.5 . . ?
H14A C14 H14C 109.5 . . ?
H14B C14 H14C 109.5 . . ?
C20 C15 C16 117.1(5) . . ?
C20 C15 C5 121.6(6) . . ?
C16 C15 C5 121.4(6) . . ?
F1 C16 C17 117.6(6) . . ?
F1 C16 C15 119.9(5) . . ?
C17 C16 C15 122.5(6) . . ?
F2 C17 C16 121.1(7) . . ?
F2 C17 C18 121.3(6) . . ?
C16 C17 C18 117.6(6) . . ?
F3 C18 C19 121.7(7) . . ?
F3 C18 C17 117.3(7) . . ?
C19 C18 C17 121.0(5) . . ?
F4 C19 C18 119.5(6) . . ?
F4 C19 C20 121.0(7) . . ?
C18 C19 C20 119.5(6) . . ?
F5 C20 C15 119.7(5) . . ?
F5 C20 C19 117.9(6) . . ?
C15 C20 C19 122.3(6) . . ?
C7 C21 C22 111.9(6) . . ?
C7 C21 H21A 109.2 . . ?
C22 C21 H21A 109.2 . . ?
C7 C21 H21B 109.2 . . ?
C22 C21 H21B 109.2 . . ?
H21A C21 H21B 107.9 . . ?
C21 C22 H22A 109.5 . . ?
C21 C22 H22B 109.5 . . ?
H22A C22 H22B 109.5 . . ?
C21 C22 H22C 109.5 . . ?
H22A C22 H22C 109.5 . . ?
H22B C22 H22C 109.5 . . ?
C8 C23 C24 112.3(6) . . ?
C8 C23 H23A 109.2 . . ?
C24 C23 H23A 109.2 . . ?
C8 C23 H23B 109.2 . . ?
C24 C23 H23B 109.2 . . ?
H23A C23 H23B 107.9 . . ?
C23 C24 H24A 109.5 . . ?
C23 C24 H24B 109.5 . . ?
H24A C24 H24B 109.5 . . ?
C23 C24 H24C 109.5 . . ?
H24A C24 H24C 109.5 . . ?
H24B C24 H24C 109.5 . . ?
C30 C25 C26 117.3(6) . . ?
C30 C25 C10 121.5(6) . . ?
C26 C25 C10 121.0(6) . . ?
F6 C26 C27 117.9(6) . . ?
F6 C26 C25 119.4(5) . . ?
C27 C26 C25 122.7(7) . . ?
F7 C27 C28 120.0(6) . . ?
F7 C27 C26 120.5(8) . . ?
C28 C27 C26 119.5(7) . . ?
F8 C28 C27 120.8(8) . . ?
F8 C28 C29 119.4(8) . . ?
C27 C28 C29 119.8(6) . . ?
F9 C29 C28 120.3(6) . . ?
F9 C29 C30 119.0(8) . . ?
C28 C29 C30 120.7(7) . . ?
F10 C30 C25 120.8(6) . . ?
F10 C30 C29 119.2(7) . . ?
C25 C30 C29 120.0(7) . . ?

loop_
_geom_bond_atom_site_label_1
_geom_bond_atom_site_label_2
_geom_bond_distance
_geom_bond_site_symmetry_2
_geom_bond_publ_flag
Ni1 N2 1.896(5) . ?
Ni1 N2 1.896(5) 2_656 ?
Ni1 N1 1.898(4) 2_656 ?
Ni1 N1 1.898(4) . ?
F1 C16 1.342(7) . ?
F2 C17 1.316(8) . ?
F3 C18 1.342(6) . ?
F4 C19 1.335(8) . ?
F5 C20 1.344(7) . ?
F6 C26 1.350(8) . ?
F7 C27 1.336(10) . ?
F8 C28 1.339(7) . ?
F9 C29 1.349(10) . ?
F10 C30 1.329(8) . ?
N1 C1 1.379(7) . ?
N1 C4 1.380(7) . ?
N2 C6 1.384(7) . ?
N2 C9 1.396(7) . ?
C1 C10 1.404(8) 2_656 ?
C1 C2 1.464(8) . ?
C2 C3 1.357(8) . ?
C2 C11 1.502(9) . ?
C3 C4 1.450(8) . ?
C3 C13 1.504(9) . ?
C4 C5 1.402(8) . ?
C5 C6 1.409(8) . ?
C5 C15 1.492(7) . ?
C6 C7 1.462(8) . ?
C7 C8 1.352(8) . ?
C7 C21 1.513(9) . ?
C8 C9 1.469(8) . ?
C8 C23 1.507(9) . ?
C9 C10 1.387(8) . ?
C10 C1 1.404(8) 2_656 ?
C10 C25 1.494(7) . ?
C11 C12 1.545(11) . ?
C11 H11A 0.9900 . ?
C11 H11B 0.9900 . ?
C12 H12A 0.9800 . ?
C12 H12B 0.9800 . ?
C12 H12C 0.9800 . ?
C13 C14 1.527(10) . ?
C13 H13A 0.9900 . ?
C13 H13B 0.9900 . ?
C14 H14A 0.9800 . ?
C14 H14B 0.9800 . ?
C14 H14C 0.9800 . ?
C15 C20 1.371(9) . ?
C15 C16 1.398(9) . ?
C16 C17 1.388(9) . ?
C17 C18 1.402(11) . ?
C18 C19 1.364(11) . ?
C19 C20 1.384(8) . ?
C21 C22 1.531(11) . ?
C21 H21A 0.9900 . ?
C21 H21B 0.9900 . ?
C22 H22A 0.9800 . ?
C22 H22B 0.9800 . ?
C22 H22C 0.9800 . ?
C23 C24 1.526(11) . ?
C23 H23A 0.9900 . ?
C23 H23B 0.9900 . ?
C24 H24A 0.9800 . ?
C24 H24B 0.9800 . ?
C24 H24C 0.9800 . ?
C25 C30 1.386(9) . ?
C25 C26 1.386(10) . ?
C26 C27 1.377(8) . ?
C27 C28 1.357(12) . ?
C28 C29 1.380(13) . ?
C29 C30 1.397(9) . ?
